data_2200508
loop_
_publ_author_name
'H\"okelek, Tuncer'
'K\?il\?i\,c, Emine'
'Din\,cer, Sebla'

_publ_section_title
;
 2-Bromobenzo[<i>c</i>]cinnoline 6-oxide
;
_journal_issue 7
_journal_name_full 'Acta Crystallographica Section E'
_journal_page_first o645
_journal_page_last o647
_journal_paper_doi 10.1107/S1600536801010236
_journal_volume 57
_journal_year 2001
_chemical_formula_iupac 'C12 H7 Br N2 O'
_chemical_formula_moiety 'C12 H7 Br N2 O'
_chemical_formula_sum 'C12 H7 Br N2 O'
_chemical_formula_weight 275.10
_space_group_IT_number 14
_symmetry_cell_setting monoclinic
_symmetry_space_group_name_Hall '-P 2yab'
_symmetry_space_group_name_H-M 'P 1 21/a 1'
_atom_type_scat_source IntTabIV
_cell_angle_alpha 90
_cell_angle_beta 98.59(2)
_cell_angle_gamma 90
_cell_formula_units_Z 4
_cell_length_a 14.446(3)
_cell_length_b 3.9630(10)
_cell_length_c 17.807(7)
_cell_measurement_reflns_used 25
_cell_measurement_temperature 298
_cell_measurement_theta_max 11
_cell_measurement_theta_min 10
_cell_volume 1008.0(5)
_computing_cell_refinement MolEN
_computing_data_collection 'MolEN (Fair, 1990)'
_computing_data_reduction MolEN
_computing_molecular_graphics 'ORTEPII (Johnson, 1976)'
_computing_publication_material MolEN
_computing_structure_refinement MolEN
_computing_structure_solution 'SHELX86 (Sheldrick, 1990)'
_diffrn_measured_fraction_theta_full .990
_diffrn_measured_fraction_theta_max .990
_diffrn_measurement_device 'Enraf-Nonius CAD-4'
_diffrn_measurement_method \w/2\q
_diffrn_radiation_type MoK\a
_diffrn_radiation_wavelength .71073
_diffrn_reflns_av_R_equivalents .014
_diffrn_reflns_limit_h_max 17
_diffrn_reflns_limit_h_min -18
_diffrn_reflns_limit_k_max 4
_diffrn_reflns_limit_k_min 0
_diffrn_reflns_limit_l_max 22
_diffrn_reflns_limit_l_min 0
_diffrn_reflns_number 2420
_diffrn_reflns_theta_full 26.3
_diffrn_reflns_theta_max 26.3
_diffrn_standards_decay_% 1
_diffrn_standards_interval_time 120
_diffrn_standards_number 3
_exptl_absorpt_coefficient_mu 4.053
_exptl_absorpt_correction_T_max .667
_exptl_absorpt_correction_T_min .621
_exptl_absorpt_correction_type '\y scan'
_exptl_absorpt_process_details '(Fair, 1990)'
_exptl_crystal_colour yellow
_exptl_crystal_density_diffrn 1.813
_exptl_crystal_density_method none
_exptl_crystal_description rod-shaped
_exptl_crystal_F_000 544
_exptl_crystal_size_max .30
_exptl_crystal_size_mid .10
_exptl_crystal_size_min .10
_refine_diff_density_max .46
_refine_diff_density_min -.51
_refine_ls_extinction_method none
_refine_ls_goodness_of_fit_ref 1.12
_refine_ls_hydrogen_treatment constr
_refine_ls_number_parameters 145
_refine_ls_number_reflns 1764
_refine_ls_R_factor_gt .058
_refine_ls_shift/su_max .01
_refine_ls_structure_factor_coef F
_refine_ls_weighting_details 'calc w = 1 / [\s(F)^2^ + (0.02 F)^2^ + 1.0] '
_refine_ls_weighting_scheme calc
_refine_ls_wR_factor_ref .051
_reflns_number_gt 1764
_reflns_number_total 2031
_reflns_threshold_expression F>0
_cod_data_source_file ob6057.cif
_cod_data_source_block I
_cod_original_sg_symbol_H-M 'P 21/a'
_cod_database_code 2200508
_cod_database_fobs_code 2200508

loop_
_symmetry_equiv_pos_as_xyz
x,y,z
-x+1/2,y+1/2,-z
-x,-y,-z
x+1/2,-y+1/2,z

loop_
_atom_site_aniso_label
_atom_site_aniso_U_11
_atom_site_aniso_U_22
_atom_site_aniso_U_33
_atom_site_aniso_U_12
_atom_site_aniso_U_13
_atom_site_aniso_U_23
Br1 .0526(3) .0628(3) .0505(2) -.0129(3) -.0008(2) -.0069(3)
O1 .0260(10) .093(3) .083(2) .004(2) -.003(2) -.010(2)
C1 .030(2) .041(2) .038(2) .000(2) .007(2) .005(2)
C2 .044(2) .036(2) .039(2) -.006(2) .009(2) .007(2)
C3 .056(2) .047(3) .042(2) .000(2) .014(2) -.003(2)
C4 .043(2) .048(3) .052(2) .006(2) .019(2) .001(2)
C5 .035(2) .036(2) .039(2) .003(2) .013(2) .007(2)
N5 .028(2) .057(2) .055(2) .007(2) .010(2) .002(2)
N6 .024(2) .052(2) .057(2) .000(2) .006(2) .011(2)
C6 .029(2) .042(3) .045(2) -.001(2) .005(2) .010(2)
C7 .034(2) .045(3) .048(2) -.008(2) -.006(2) .005(2)
C8 .054(3) .049(3) .039(2) -.006(2) .004(2) -.001(2)
C9 .041(2) .044(3) .043(2) -.004(2) .012(2) -.001(2)
C10 .028(2) .040(2) .039(2) .001(2) .009(2) .007(2)
C11 .028(2) .030(2) .035(2) -.001(2) .003(2) .010(2)
C12 .031(2) .030(2) .035(2) .002(2) .009(2) .008(2)

loop_
_atom_site_label
_atom_site_fract_x
_atom_site_fract_y
_atom_site_fract_z
_atom_site_U_iso_or_equiv
Br1 .59995(4) .45330(10) .06961(3) .0558(3)
O1 1.0726(2) .9170(10) .3468(2) .0683(4)
C1 .7222(3) .7180(10) .1946(2) .0360(3)
C2 .7178(3) .5560(10) .1263(2) .0394(4)
C3 .7983(3) .4580(10) .0970(3) .0482(4)
C4 .8832(3) .5230(10) .1385(3) .0469(3)
C5 .8906(3) .6870(10) .2083(2) .0359(3)
N5 .9804(2) .7310(10) .2456(2) .0467(3)
N6 .9907(2) .8820(10) .3109(2) .0445(3)
C6 .9150(3) 1.0120(10) .3455(2) .0385(3)
C7 .9343(3) 1.1710(10) .4156(3) .0436(3)
C8 .8623(3) 1.2900(10) .4496(3) .0482(4)
C9 .7710(3) 1.2540(10) .4137(2) .0421(5)
C10 .7512(3) 1.0960(10) .3448(2) .0356(4)
C11 .8234(3) .9660(10) .3086(2) .0309(4)
C12 .8100(3) .7930(10) .2368(2) .0313(3)
H1 .666 .783 .213 .0431
H3 .793 .346 .049 .0571
H4 .938 .454 .119 .0583
H71 .997 1.197 .440 .0659
H81 .875 1.397 .498 .0659
H91 .721 1.340 .437 .0659
H101 .688 1.075 .321 .0659

loop_
_geom_angle_atom_site_label_1
_geom_angle_atom_site_label_2
_geom_angle_atom_site_label_3
_geom_angle
_geom_angle_publ_flag
C2 C1 C12 119.6(4) no
C2 C1 H1 120.1 no
C12 C1 H1 120.3 no
Br1 C2 C1 119.9(3) ?
Br1 C2 C3 118.1(3) ?
C1 C2 C3 122.0(4) ?
C2 C3 C4 118.7(4) ?
C2 C3 H3 120.3 no
C4 C3 H3 121.0 no
C3 C4 C5 121.1(4) ?
C3 C4 H4 119.2 no
C5 C4 H4 119.7 no
C4 C5 N5 115.6(4) ?
C4 C5 C12 120.2(3) no
N6 C6 C11 118.7(4) ?
C7 C6 C11 122.2(4) ?
C6 C7 C8 119.5(4) no
C6 C7 H71 119.7 no
C8 C7 H71 120.8 no
C7 C8 C9 119.7(4) no
C7 C8 H81 120.5 no
C9 C8 H81 119.9 no
C8 C9 C10 121.3(4) no
C8 C9 H91 119.5 no
C10 C9 H91 119.1 no
C9 C10 C11 120.6(3) no
C9 C10 H101 119.9 no
C11 C10 H101 119.5 no
N5 C5 C12 124.2(4) ?
C5 N5 N6 117.6(3) ?
N5 N6 C6 124.1(3) ?
N5 N6 O1 118.5(3) ?
C6 N6 O1 117.4(4) ?
N6 C6 C7 119.1(3) ?
C6 C11 C10 116.7(3) ?
C6 C11 C12 118.4(4) ?
C10 C11 C12 124.9(3) ?
C1 C12 C5 118.5(4) ?
C1 C12 C11 124.6(4) ?
C5 C12 C11 116.9(3) ?

loop_
_geom_bond_atom_site_label_1
_geom_bond_atom_site_label_2
_geom_bond_site_symmetry_1
_geom_bond_site_symmetry_2
_geom_bond_distance
_geom_bond_publ_flag
Br1 C2 . . 1.892(4) yes
N6 O1 . . 1.268(4) yes
C12 C5 . . 1.401(6) no
C12 C11 . . 1.438(5) no
C12 C1 . . 1.404(5) no
C5 N5 . . 1.377(5) yes
C4 C5 . . 1.393(6) no
N5 N6 . . 1.298(5) yes
C6 C11 . . 1.397(5) no
C6 C7 . . 1.389(6) yes
C6 N6 . . 1.426(5) yes
C11 C10 . . 1.402(6) no
C3 C4 . . 1.359(6) yes
C4 H4 . . .950 no
C7 C8 . . 1.358(7) yes
C7 H71 . . .950 no
C1 C2 . . 1.368(6) yes
C2 C3 . . 1.396(6) no
C3 H3 . . .950 no
C9 C10 . . 1.367(6) yes
C8 H81 . . .950 no
C8 C9 . . 1.386(6) no
C1 H1 . . .950 no
C10 H101 . . .950 no
C9 H91 . . .950 no

loop_
_geom_torsion_atom_site_label_1
_geom_torsion_atom_site_label_2
_geom_torsion_atom_site_label_3
_geom_torsion_atom_site_label_4
_geom_torsion
_geom_torsion_publ_flag
C12 C1 C2 Br1 179.7(3) ?
C12 C1 C2 C3 .8(7) no
C2 C1 C12 C5 -2.3(6) no
C2 C1 C12 C11 179.0(4) no
Br1 C2 C3 C4 -178.1(4) ?
C1 C2 C3 C4 .9(7) no
C2 C3 C4 C5 -.9(7) no
C3 C4 C5 N5 178.6(4) no
C3 C4 C5 C12 -.7(7) no
C4 C5 N5 N6 -179.9(4) no
C12 C5 N5 N6 -.7(7) no
C4 C5 C12 C1 2.2(6) no
C4 C5 C12 C11 -179.0(4) ?
N5 C5 C12 C1 -176.9(4) ?
N5 C5 C12 C11 1.9(6) no
C5 N5 N6 C6 -1.5(6) no
C5 N5 N6 O1 178.4(4) ?
N5 N6 C6 C7 -179.8(4) no
N5 N6 C6 C11 2.4(6) no
O1 N6 C6 C7 .3(6) no
O1 N6 C6 C11 -177.6(4) ?
N6 C6 C7 C8 -178.7(4) no
C11 C6 C7 C8 -.9(7) no
N6 C6 C11 C10 179.7(4) ?
N6 C6 C11 C12 -1.0(6) no
C7 C6 C11 C10 1.8(6) no
C7 C6 C11 C12 -178.8(4) ?
C6 C7 C8 C9 -.5(7) no
C7 C8 C9 C10 .8(7) no
C8 C9 C10 C11 .1(7) no
C9 C10 C11 C6 -1.4(6) no
C9 C10 C11 C12 179.3(4) no
C6 C11 C12 C1 177.8(4) no
C6 C11 C12 C5 -.9(6) no
C10 C11 C12 C1 -2.9(7) no
C10 C11 C12 C5 178.4(4) no
